data_7108632
loop_
_publ_author_name
'Min Yang'
'Jie Tang'
'Renhua Fan'

_publ_section_title
;
 Accessing N-heteroarylated indoles and benzimidazoles from 2-alkynyl
 cyclohexadienimines and cyclohexadienones through metal-catalyzed tandem
 reactions
;
_journal_name_full Chem.Commun.
_journal_page_first 11775
_journal_paper_doi 10.1039/c2cc36113b
_journal_volume 48
_journal_year 2012
_chemical_formula_sum 'C29 H21 N O'
_chemical_formula_weight 399.47
_chemical_name_systematic
;
?
;
_space_group_IT_number 2
_symmetry_cell_setting triclinic
_symmetry_space_group_name_Hall '-P 1'
_symmetry_space_group_name_H-M 'P -1'
_atom_sites_solution_hydrogens geom
_atom_sites_solution_primary direct
_atom_sites_solution_secondary difmap
_audit_creation_method SHELXL-97
_cell_angle_alpha 110.153(9)
_cell_angle_beta 113.335(9)
_cell_angle_gamma 91.558(9)
_cell_formula_units_Z 2
_cell_length_a 9.856(7)
_cell_length_b 10.337(7)
_cell_length_c 12.127(8)
_cell_measurement_reflns_used 718
_cell_measurement_temperature 293(2)
_cell_measurement_theta_max 25.533
_cell_measurement_theta_min 2.285
_cell_volume 1045.6(12)
_computing_cell_refinement 'Bruker SMART'
_computing_data_collection 'Bruker SMART'
_computing_data_reduction 'Bruker SHELXTL'
_computing_molecular_graphics 'Bruker SHELXTL'
_computing_publication_material 'Bruker SHELXTL'
_computing_structure_refinement 'SHELXL-97 (Sheldrick, 1997)'
_computing_structure_solution 'SHELXS-97 (Sheldrick, 1990)'
_diffrn_ambient_temperature 293(2)
_diffrn_measured_fraction_theta_full 0.975
_diffrn_measured_fraction_theta_max 0.975
_diffrn_measurement_device_type 'CCD area detector'
_diffrn_measurement_method 'phi and omega scans'
_diffrn_radiation_monochromator graphite
_diffrn_radiation_source 'fine-focus sealed tube'
_diffrn_radiation_type MoK\a
_diffrn_radiation_wavelength 0.71073
_diffrn_reflns_av_R_equivalents 0.0338
_diffrn_reflns_av_sigmaI/netI 0.0519
_diffrn_reflns_limit_h_max 10
_diffrn_reflns_limit_h_min -11
_diffrn_reflns_limit_k_max 12
_diffrn_reflns_limit_k_min -12
_diffrn_reflns_limit_l_max 14
_diffrn_reflns_limit_l_min -11
_diffrn_reflns_number 4553
_diffrn_reflns_theta_full 25.50
_diffrn_reflns_theta_max 25.50
_diffrn_reflns_theta_min 1.98
_exptl_absorpt_coefficient_mu 0.076
_exptl_absorpt_correction_T_max 0.9887
_exptl_absorpt_correction_T_min 0.9812
_exptl_absorpt_correction_type multi-scan
_exptl_absorpt_process_details sadabs
_exptl_crystal_colour colourless
_exptl_crystal_density_diffrn 1.269
_exptl_crystal_density_method 'not measured'
_exptl_crystal_description block
_exptl_crystal_F_000 420
_exptl_crystal_size_max 0.25
_exptl_crystal_size_mid 0.20
_exptl_crystal_size_min 0.15
_refine_diff_density_max 0.163
_refine_diff_density_min -0.171
_refine_diff_density_rms 0.041
_refine_ls_extinction_method none
_refine_ls_goodness_of_fit_ref 1.014
_refine_ls_hydrogen_treatment constr
_refine_ls_matrix_type full
_refine_ls_number_parameters 281
_refine_ls_number_reflns 3790
_refine_ls_number_restraints 0
_refine_ls_restrained_S_all 1.014
_refine_ls_R_factor_all 0.0965
_refine_ls_R_factor_gt 0.0572
_refine_ls_shift/su_max 0.000
_refine_ls_shift/su_mean 0.000
_refine_ls_structure_factor_coef Fsqd
_refine_ls_weighting_details 'calc w=1/[\s^2^(Fo^2^)+(0.0669P)^2^+0.0000P] where P=(Fo^2^+2Fc^2^)/3'
_refine_ls_weighting_scheme calc
_refine_ls_wR_factor_gt 0.1336
_refine_ls_wR_factor_ref 0.1485
_reflns_number_gt 2276
_reflns_number_total 3790
_reflns_threshold_expression >2sigma(I)
_cod_data_source_file c2cc36113b.txt
_cod_data_source_block a11227a
_cod_original_cell_volume 1045.7(12)
_cod_original_sg_symbol_H-M P-1
_cod_database_code 7108632

loop_
_symmetry_equiv_pos_as_xyz
'x, y, z'
'-x, -y, -z'

loop_
_atom_site_label
_atom_site_type_symbol
_atom_site_fract_x
_atom_site_fract_y
_atom_site_fract_z
_atom_site_U_iso_or_equiv
_atom_site_adp_type
_atom_site_occupancy
_atom_site_symmetry_multiplicity
_atom_site_calc_flag
_atom_site_refinement_flags
O1 O 0.61034(17) 0.64693(17) 0.20194(16) 0.0581(5) Uani 1 1 d .
N1 N 0.9453(2) 0.34665(19) 0.13359(18) 0.0469(5) Uani 1 1 d .
C1 C 0.6336(3) 0.9350(3) 0.2745(3) 0.0717(8) Uani 1 1 d .
H1 H 0.5398 0.8781 0.2387 0.086 Uiso 1 1 calc R
C2 C 0.6473(5) 1.0782(4) 0.3199(3) 0.0944(11) Uani 1 1 d .
H2 H 0.5624 1.1178 0.3146 0.113 Uiso 1 1 calc R
C3 C 0.7854(6) 1.1639(4) 0.3733(3) 0.1011(12) Uani 1 1 d .
H3 H 0.7938 1.2609 0.4042 0.121 Uiso 1 1 calc R
C4 C 0.9106(5) 1.1055(3) 0.3809(3) 0.0940(10) Uani 1 1 d .
H4 H 1.0040 1.1628 0.4162 0.113 Uiso 1 1 calc R
C5 C 0.8977(3) 0.9622(3) 0.3361(3) 0.0741(8) Uani 1 1 d .
H5 H 0.9830 0.9233 0.3422 0.089 Uiso 1 1 calc R
C6 C 0.7595(3) 0.8749(3) 0.2820(2) 0.0566(6) Uani 1 1 d .
C7 C 0.7480(3) 0.7237(2) 0.2350(2) 0.0511(6) Uani 1 1 d .
C8 C 0.8439(3) 0.6374(2) 0.2147(2) 0.0501(6) Uani 1 1 d .
H8 H 0.9425 0.6643 0.2297 0.060 Uiso 1 1 calc R
C9 C 0.7650(2) 0.4972(2) 0.1659(2) 0.0445(5) Uani 1 1 d .
C10 C 0.6232(2) 0.5090(2) 0.1599(2) 0.0492(6) Uani 1 1 d .
C11 C 0.5125(3) 0.3968(3) 0.1173(3) 0.0610(7) Uani 1 1 d .
H11 H 0.4177 0.4084 0.1135 0.073 Uiso 1 1 calc R
C12 C 0.5488(3) 0.2669(3) 0.0807(2) 0.0615(7) Uani 1 1 d .
H12 H 0.4759 0.1886 0.0514 0.074 Uiso 1 1 calc R
C13 C 0.6908(3) 0.2461(2) 0.0854(2) 0.0522(6) Uani 1 1 d .
C14 C 0.7990(2) 0.3631(2) 0.1270(2) 0.0441(5) Uani 1 1 d .
C15 C 0.7230(3) 0.0997(2) 0.0471(3) 0.0679(7) Uani 1 1 d .
H15A H 0.6857 0.0568 -0.0459 0.102 Uiso 1 1 calc R
H15B H 0.6742 0.0453 0.0758 0.102 Uiso 1 1 calc R
H15C H 0.8296 0.1036 0.0870 0.102 Uiso 1 1 calc R
C16 C 1.0685(2) 0.3625(2) 0.2474(2) 0.0525(6) Uani 1 1 d .
C17 C 1.0877(3) 0.4247(3) 0.3752(3) 0.0665(7) Uani 1 1 d .
H17 H 1.0126 0.4644 0.3951 0.080 Uiso 1 1 calc R
C18 C 1.2226(4) 0.4251(3) 0.4710(3) 0.0874(10) Uani 1 1 d .
H18 H 1.2387 0.4640 0.5577 0.105 Uiso 1 1 calc R
C19 C 1.3356(4) 0.3681(4) 0.4401(4) 0.1031(12) Uani 1 1 d .
H19 H 1.4265 0.3708 0.5067 0.124 Uiso 1 1 calc R
C20 C 1.3154(3) 0.3085(4) 0.3141(4) 0.0935(10) Uani 1 1 d .
H20 H 1.3924 0.2717 0.2953 0.112 Uiso 1 1 calc R
C21 C 1.1795(3) 0.3027(3) 0.2138(3) 0.0630(7) Uani 1 1 d .
C22 C 1.1179(3) 0.2478(3) 0.0748(3) 0.0680(8) Uani 1 1 d .
H22 H 1.1662 0.2016 0.0248 0.082 Uiso 1 1 calc R
C23 C 0.9768(3) 0.2747(2) 0.0286(2) 0.0520(6) Uani 1 1 d .
C24 C 0.8675(3) 0.2434(3) -0.1065(3) 0.0571(7) Uani 1 1 d .
C25 C 0.8325(3) 0.1093(3) -0.2012(3) 0.0745(8) Uani 1 1 d .
H25 H 0.8763 0.0379 -0.1792 0.089 Uiso 1 1 calc R
C26 C 0.7318(4) 0.0817(4) -0.3290(3) 0.0924(10) Uani 1 1 d .
H26 H 0.7079 -0.0084 -0.3925 0.111 Uiso 1 1 calc R
C27 C 0.6674(4) 0.1877(5) -0.3618(3) 0.0938(11) Uani 1 1 d .
H27 H 0.5999 0.1690 -0.4474 0.113 Uiso 1 1 calc R
C28 C 0.7023(3) 0.3198(4) -0.2693(3) 0.0834(9) Uani 1 1 d .
H28 H 0.6589 0.3911 -0.2920 0.100 Uiso 1 1 calc R
C29 C 0.8016(3) 0.3482(3) -0.1422(3) 0.0638(7) Uani 1 1 d .
H29 H 0.8246 0.4387 -0.0796 0.077 Uiso 1 1 calc R

loop_
_atom_site_aniso_label
_atom_site_aniso_U_11
_atom_site_aniso_U_22
_atom_site_aniso_U_33
_atom_site_aniso_U_23
_atom_site_aniso_U_13
_atom_site_aniso_U_12
O1 0.0507(10) 0.0603(11) 0.0716(12) 0.0264(9) 0.0332(9) 0.0173(8)
N1 0.0439(11) 0.0430(11) 0.0516(12) 0.0158(9) 0.0207(10) 0.0105(8)
C1 0.093(2) 0.0684(19) 0.079(2) 0.0371(16) 0.0534(18) 0.0378(16)
C2 0.147(3) 0.078(2) 0.096(3) 0.044(2) 0.077(3) 0.061(2)
C3 0.176(4) 0.052(2) 0.086(3) 0.0286(18) 0.065(3) 0.036(3)
C4 0.126(3) 0.055(2) 0.097(3) 0.0300(18) 0.044(2) 0.0096(19)
C5 0.083(2) 0.0566(18) 0.084(2) 0.0273(15) 0.0362(17) 0.0126(15)
C6 0.0733(17) 0.0523(16) 0.0565(16) 0.0260(13) 0.0350(14) 0.0214(13)
C7 0.0524(14) 0.0522(15) 0.0557(15) 0.0244(12) 0.0269(12) 0.0134(12)
C8 0.0472(13) 0.0492(14) 0.0586(15) 0.0211(12) 0.0271(12) 0.0107(11)
C9 0.0418(12) 0.0475(14) 0.0473(14) 0.0204(11) 0.0204(11) 0.0079(10)
C10 0.0474(13) 0.0494(15) 0.0512(15) 0.0190(12) 0.0221(12) 0.0104(11)
C11 0.0437(13) 0.0659(18) 0.0748(18) 0.0252(14) 0.0288(13) 0.0074(12)
C12 0.0509(15) 0.0598(17) 0.0708(18) 0.0231(14) 0.0262(14) -0.0048(12)
C13 0.0559(14) 0.0495(15) 0.0517(15) 0.0200(12) 0.0236(12) 0.0054(11)
C14 0.0426(12) 0.0480(14) 0.0434(13) 0.0189(11) 0.0192(11) 0.0083(10)
C15 0.0831(19) 0.0482(16) 0.0758(19) 0.0222(14) 0.0396(16) 0.0044(13)
C16 0.0443(13) 0.0433(14) 0.0610(16) 0.0208(12) 0.0136(13) 0.0055(11)
C17 0.0631(17) 0.0622(17) 0.0595(18) 0.0233(14) 0.0130(15) 0.0054(13)
C18 0.084(2) 0.082(2) 0.067(2) 0.0305(17) 0.0046(18) 0.0066(18)
C19 0.071(2) 0.097(3) 0.105(3) 0.049(2) -0.006(2) 0.0217(19)
C20 0.0624(19) 0.088(2) 0.114(3) 0.045(2) 0.018(2) 0.0280(17)
C21 0.0481(14) 0.0517(16) 0.083(2) 0.0298(14) 0.0192(15) 0.0164(12)
C22 0.0602(16) 0.0557(17) 0.090(2) 0.0233(15) 0.0375(16) 0.0220(13)
C23 0.0496(14) 0.0479(14) 0.0626(16) 0.0196(12) 0.0295(13) 0.0128(11)
C24 0.0516(14) 0.0613(17) 0.0629(17) 0.0188(14) 0.0336(14) 0.0108(12)
C25 0.079(2) 0.0669(19) 0.070(2) 0.0103(15) 0.0387(17) 0.0111(15)
C26 0.091(2) 0.092(3) 0.066(2) -0.0075(18) 0.040(2) -0.0041(19)
C27 0.083(2) 0.133(3) 0.061(2) 0.031(2) 0.0321(18) 0.017(2)
C28 0.080(2) 0.107(3) 0.066(2) 0.039(2) 0.0307(18) 0.0227(19)
C29 0.0644(16) 0.0650(18) 0.0646(18) 0.0243(14) 0.0308(15) 0.0142(14)

loop_
_atom_type_symbol
_atom_type_description
_atom_type_scat_dispersion_real
_atom_type_scat_dispersion_imag
_atom_type_scat_source
C C 0.0033 0.0016 'International Tables Vol C Tables 4.2.6.8 and 6.1.1.4'
H H 0.0000 0.0000 'International Tables Vol C Tables 4.2.6.8 and 6.1.1.4'
N N 0.0061 0.0033 'International Tables Vol C Tables 4.2.6.8 and 6.1.1.4'
O O 0.0106 0.0060 'International Tables Vol C Tables 4.2.6.8 and 6.1.1.4'

loop_
_geom_angle_atom_site_label_1
_geom_angle_atom_site_label_2
_geom_angle_atom_site_label_3
_geom_angle
C10 O1 C7 106.04(17)
C16 N1 C23 108.50(19)
C16 N1 C14 123.15(19)
C23 N1 C14 125.78(19)
C2 C1 C6 120.1(3)
C2 C1 H1 120.0
C6 C1 H1 120.0
C1 C2 C3 120.7(3)
C1 C2 H2 119.7
C3 C2 H2 119.7
C4 C3 C2 119.7(3)
C4 C3 H3 120.1
C2 C3 H3 120.1
C5 C4 C3 119.9(3)
C5 C4 H4 120.1
C3 C4 H4 120.1
C4 C5 C6 121.0(3)
C4 C5 H5 119.5
C6 C5 H5 119.5
C5 C6 C1 118.7(3)
C5 C6 C7 120.2(2)
C1 C6 C7 121.1(3)
C8 C7 O1 110.6(2)
C8 C7 C6 133.8(2)
O1 C7 C6 115.5(2)
C7 C8 C9 107.0(2)
C7 C8 H8 126.5
C9 C8 H8 126.5
C10 C9 C14 118.5(2)
C10 C9 C8 105.9(2)
C14 C9 C8 135.6(2)
O1 C10 C11 125.5(2)
O1 C10 C9 110.5(2)
C11 C10 C9 124.0(2)
C12 C11 C10 116.4(2)
C12 C11 H11 121.8
C10 C11 H11 121.8
C11 C12 C13 123.1(2)
C11 C12 H12 118.4
C13 C12 H12 118.4
C14 C13 C12 118.4(2)
C14 C13 C15 121.8(2)
C12 C13 C15 119.7(2)
C13 C14 C9 119.5(2)
C13 C14 N1 120.3(2)
C9 C14 N1 120.19(19)
C13 C15 H15A 109.5
C13 C15 H15B 109.5
H15A C15 H15B 109.5
C13 C15 H15C 109.5
H15A C15 H15C 109.5
H15B C15 H15C 109.5
N1 C16 C17 129.1(2)
N1 C16 C21 107.9(2)
C17 C16 C21 123.0(2)
C18 C17 C16 117.1(3)
C18 C17 H17 121.4
C16 C17 H17 121.4
C17 C18 C19 120.9(3)
C17 C18 H18 119.5
C19 C18 H18 119.5
C20 C19 C18 121.2(3)
C20 C19 H19 119.4
C18 C19 H19 119.4
C19 C20 C21 119.8(3)
C19 C20 H20 120.1
C21 C20 H20 120.1
C20 C21 C16 117.9(3)
C20 C21 C22 135.5(3)
C16 C21 C22 106.7(2)
C23 C22 C21 108.2(2)
C23 C22 H22 125.9
C21 C22 H22 125.9
C22 C23 N1 108.8(2)
C22 C23 C24 129.7(2)
N1 C23 C24 121.4(2)
C29 C24 C25 118.8(3)
C29 C24 C23 120.7(2)
C25 C24 C23 120.4(2)
C24 C25 C26 120.0(3)
C24 C25 H25 120.0
C26 C25 H25 120.0
C27 C26 C25 120.0(3)
C27 C26 H26 120.0
C25 C26 H26 120.0
C28 C27 C26 120.2(3)
C28 C27 H27 119.9
C26 C27 H27 119.9
C27 C28 C29 120.2(3)
C27 C28 H28 119.9
C29 C28 H28 119.9
C28 C29 C24 120.8(3)
C28 C29 H29 119.6
C24 C29 H29 119.6

loop_
_geom_bond_atom_site_label_1
_geom_bond_atom_site_label_2
_geom_bond_distance
O1 C10 1.367(3)
O1 C7 1.387(3)
N1 C16 1.383(3)
N1 C23 1.394(3)
N1 C14 1.431(3)
C1 C2 1.372(4)
C1 C6 1.388(3)
C1 H1 0.9300
C2 C3 1.378(5)
C2 H2 0.9300
C3 C4 1.373(5)
C3 H3 0.9300
C4 C5 1.373(4)
C4 H4 0.9300
C5 C6 1.384(4)
C5 H5 0.9300
C6 C7 1.451(3)
C7 C8 1.352(3)
C8 C9 1.428(3)
C8 H8 0.9300
C9 C10 1.381(3)
C9 C14 1.399(3)
C10 C11 1.369(3)
C11 C12 1.368(4)
C11 H11 0.9300
C12 C13 1.404(3)
C12 H12 0.9300
C13 C14 1.392(3)
C13 C15 1.504(3)
C15 H15A 0.9600
C15 H15B 0.9600
C15 H15C 0.9600
C16 C17 1.387(4)
C16 C21 1.401(3)
C17 C18 1.375(4)
C17 H17 0.9300
C18 C19 1.394(4)
C18 H18 0.9300
C19 C20 1.363(5)
C19 H19 0.9300
C20 C21 1.390(4)
C20 H20 0.9300
C21 C22 1.429(4)
C22 C23 1.355(3)
C22 H22 0.9300
C23 C24 1.472(3)
C24 C29 1.386(3)
C24 C25 1.387(3)
C25 C26 1.389(4)
C25 H25 0.9300
C26 C27 1.379(5)
C26 H26 0.9300
C27 C28 1.362(4)
C27 H27 0.9300
C28 C29 1.377(4)
C28 H28 0.9300
C29 H29 0.9300
